data_7240825
loop_
_publ_author_name
'Smokrovic, Kristina'
'\/Dilovi\'c, Ivica'
'Matkovic-Calogovic, Dubravka'

_publ_section_title
;
 The affinity of copper(II) ions towards L-amino acids in the solid-state:
 a simple route towards mixed complexes
;
_journal_name_full CrystEngComm
_journal_paper_doi 10.1039/D0CE00687D
_journal_year 2020
_chemical_absolute_configuration rmad
_chemical_formula_moiety 'C11 H16 Cu N4 O4, 2(H2 O)'
_chemical_formula_sum 'C11 H20 Cu N4 O6'
_chemical_formula_weight 367.85
_space_group_crystal_system monoclinic
_space_group_IT_number 4
_space_group_name_Hall 'P 2yb'
_space_group_name_H-M_alt 'P 1 21 1'
_atom_sites_solution_hydrogens mixed
_atom_sites_solution_primary direct
_audit_creation_date 2019-10-07
_audit_creation_method
;
Olex2 1.3-alpha
(compiled 2019.10.03 svn.r3662 for OlexSys, GUI svn.r5945)
;
_audit_update_record
;
2020-05-13 deposited with the CCDC.	2020-07-03 downloaded from the CCDC.
;
_cell_angle_alpha 90
_cell_angle_beta 114.199(7)
_cell_angle_gamma 90
_cell_formula_units_Z 2
_cell_length_a 9.7066(6)
_cell_length_b 8.1806(4)
_cell_length_c 10.3710(6)
_cell_measurement_reflns_used 3271
_cell_measurement_temperature 293(2)
_cell_measurement_theta_max 28.9670
_cell_measurement_theta_min 4.4750
_cell_volume 751.15(8)
_computing_cell_refinement 'CrysAlisPro 1.171.39.46 (Rigaku OD, 2018)'
_computing_data_collection 'CrysAlisPro 1.171.39.46 (Rigaku OD, 2018)'
_computing_data_reduction 'CrysAlisPro 1.171.39.46 (Rigaku OD, 2018)'
_computing_molecular_graphics 'Olex2 1.3-alpha (Dolomanov et al., 2009)'
_computing_publication_material 'Olex2 1.3-alpha (Dolomanov et al., 2009)'
_computing_structure_refinement 'XL n/a (Sheldrick, 2008)'
_computing_structure_solution 'XS n/a (Sheldrick, 2008)'
_diffrn_ambient_temperature 293(2)
_diffrn_detector 'CCD plate'
_diffrn_detector_area_resol_mean 16.3426
_diffrn_detector_type Sapphire3
_diffrn_measured_fraction_theta_full 0.995
_diffrn_measured_fraction_theta_max 0.995
_diffrn_measurement_details
;
List of Runs (angles in degrees, time in seconds):

  # Type    Start    End  Width  t~exp~   \w     \q     \k     \f   Frames
#--------------------------------------------------------------------------
  1  \w     -2.00  62.00   1.00   15.00    --   25.57   0.00 -90.00   64
  2  \w     40.00 102.00   1.00   15.00    --   25.57 179.00 -30.00   62
  3  \w      5.00  63.00   1.00   15.00    --   25.57  57.00   0.00   58
  4  \w     14.00  94.00   1.00   15.00    --   25.57  57.00  60.00   80
  5  \w     53.00  99.00   1.00   15.00    --   25.57 179.00-120.00   46
  6  \w    -97.00  -7.00   1.00   15.00    --  -28.54 -57.00 120.00   90
  7  \w     -5.00  40.00   1.00   15.00    --  -28.54  57.00 -90.00   45
;
_diffrn_measurement_device 'four-circle diffractometer'
_diffrn_measurement_device_type 'Xcalibur, Sapphire3'
_diffrn_measurement_method '\w scans'
_diffrn_orient_matrix_type 'CrysAlisPro convention (1999,Acta A55,543-557)'
_diffrn_orient_matrix_UB_11 0.0002980000
_diffrn_orient_matrix_UB_12 0.0774844000
_diffrn_orient_matrix_UB_13 0.0307455000
_diffrn_orient_matrix_UB_21 0.0653001000
_diffrn_orient_matrix_UB_22 -0.0227586000
_diffrn_orient_matrix_UB_23 0.0604493000
_diffrn_orient_matrix_UB_31 0.0464956000
_diffrn_orient_matrix_UB_32 0.0315096000
_diffrn_orient_matrix_UB_33 -0.0319882000
_diffrn_radiation_monochromator graphite
_diffrn_radiation_probe x-ray
_diffrn_radiation_type 'Mo K\a'
_diffrn_radiation_wavelength 0.71073
_diffrn_reflns_av_R_equivalents 0.0323
_diffrn_reflns_av_unetI/netI 0.0460
_diffrn_reflns_Laue_measured_fraction_full 0.995
_diffrn_reflns_Laue_measured_fraction_max 0.995
_diffrn_reflns_limit_h_max 12
_diffrn_reflns_limit_h_min -12
_diffrn_reflns_limit_k_max 10
_diffrn_reflns_limit_k_min -10
_diffrn_reflns_limit_l_max 12
_diffrn_reflns_limit_l_min -13
_diffrn_reflns_number 6231
_diffrn_reflns_point_group_measured_fraction_full 0.996
_diffrn_reflns_point_group_measured_fraction_max 0.997
_diffrn_reflns_theta_full 25.242
_diffrn_reflns_theta_max 26.990
_diffrn_reflns_theta_min 4.208
_diffrn_source 'fine-focus sealed X-ray tube'
_diffrn_source_type 'Enhance (Mo) X-ray Source'
_exptl_absorpt_coefficient_mu 1.489
_exptl_absorpt_correction_T_max 1.00000
_exptl_absorpt_correction_T_min 0.72673
_exptl_absorpt_correction_type multi-scan
_exptl_absorpt_process_details
;
CrysAlisPro 1.171.39.46 (Rigaku Oxford Diffraction, 2018)
Empirical absorption correction using spherical harmonics,
 implemented in SCALE3 ABSPACK scaling algorithm.
;
_exptl_crystal_colour 'clear dark blue'
_exptl_crystal_colour_lustre clear
_exptl_crystal_colour_modifier dark
_exptl_crystal_colour_primary blue
_exptl_crystal_density_diffrn 1.626
_exptl_crystal_description block
_exptl_crystal_F_000 382
_exptl_crystal_size_max 0.333
_exptl_crystal_size_mid 0.286
_exptl_crystal_size_min 0.094
_refine_diff_density_max 0.585
_refine_diff_density_min -0.290
_refine_diff_density_rms 0.052
_refine_ls_abs_structure_details
;
 Flack x determined using 1229 quotients [(I+)-(I-)]/[(I+)+(I-)]
 (Parsons, Flack and Wagner, Acta Cryst. B69 (2013) 249-259).
;
_refine_ls_abs_structure_Flack -0.003(10)
_refine_ls_extinction_method none
_refine_ls_goodness_of_fit_ref 1.027
_refine_ls_hydrogen_treatment constr
_refine_ls_matrix_type full
_refine_ls_number_parameters 214
_refine_ls_number_reflns 3261
_refine_ls_number_restraints 2
_refine_ls_restrained_S_all 1.027
_refine_ls_R_factor_all 0.0403
_refine_ls_R_factor_gt 0.0334
_refine_ls_shift/su_max 0.000
_refine_ls_shift/su_mean 0.000
_refine_ls_structure_factor_coef Fsqd
_refine_ls_weighting_details 'w=1/[\s^2^(Fo^2^)+(0.0424P)^2^] where P=(Fo^2^+2Fc^2^)/3'
_refine_ls_weighting_scheme calc
_refine_ls_wR_factor_gt 0.0781
_refine_ls_wR_factor_ref 0.0815
_reflns_Friedel_coverage 0.868
_reflns_Friedel_fraction_full 0.998
_reflns_Friedel_fraction_max 0.998
_reflns_number_gt 2947
_reflns_number_total 3261
_reflns_threshold_expression 'I > 2\s(I)'
_cod_data_source_file d0ce00687d2.cif
_cod_data_source_block exp_2401
_cod_database_code 7240825
_shelx_shelxl_version_number 2018/3
_chemical_oxdiff_formula 'C11 H10 N O Cu1'
_shelx_space_group_comment
;
The symmetry employed for this shelxl refinement is uniquely defined
by the following loop, which should always be used as a source of
symmetry information in preference to the above space-group names.
They are only intended as comments.
;
_reflns_odcompleteness_completeness 99.46
_reflns_odcompleteness_iscentric 1
_reflns_odcompleteness_theta 26.32
_olex2_refinement_description
;
1. Fixed Uiso
 At 1.2 times of:
  All C(H) groups, All C(H,H) groups, All C(H,H,H,H) groups, All N(H) groups,
  All N(H,H) groups
 At 1.5 times of:
  All O(H,H) groups
2. Restrained distances
 H1B-O12_$1
 2.38 with sigma of 0.04
3. Others
 Fixed Sof: H15A(0.68113) H15B(0.68113) H15C(0.31887) H15D(0.31887)
 H13A(0.68113) H13B(0.68113) H13C(0.31887) H13D(0.31887) C14(0.68113)
 H14A(0.68113) H14B(0.68113) C14A(0.31887) H14C(0.31887) H14D(0.31887)
4.a Free rotating group:
 O2(H2A,H2B), O1(H1A,H1B)
4.b Ternary CH refined with riding coordinates:
 N11(H11), C22(H22), C12(H12)
4.c Secondary CH2 refined with riding coordinates:
 N21(H21A,H21B), C23(H23A,H23B), C15(H15A,H15B), C15(H15C,H15D), C13(H13A,
 H13B), C13(H13C,H13D), C14(H14A,H14B), C14A(H14C,H14D)
4.d Aromatic/amide H refined with riding coordinates:
 C26(H26), N23(H23), C25(H25)
;
_olex2_date_sample_data_collection 2017-03-19
_olex2_submission_special_instructions 'No special instructions were received'
_oxdiff_exptl_absorpt_empirical_details
;
Empirical correction (ABSPACK) includes:
- Absorption correction using spherical harmonics
- Frame scaling
;
_oxdiff_exptl_absorpt_empirical_full_max 1.343
_oxdiff_exptl_absorpt_empirical_full_min 0.839

loop_
_space_group_symop_operation_xyz
'x, y, z'
'-x, y+1/2, -z'

loop_
_atom_site_label
_atom_site_type_symbol
_atom_site_fract_x
_atom_site_fract_y
_atom_site_fract_z
_atom_site_U_iso_or_equiv
_atom_site_adp_type
_atom_site_occupancy
_atom_site_site_symmetry_order
_atom_site_calc_flag
_atom_site_refinement_flags_posn
_atom_site_refinement_flags_adp
_atom_site_refinement_flags_occupancy
_atom_site_disorder_assembly
_atom_site_disorder_group
Cu1 Cu 0.79386(5) 0.85420(6) 0.12231(5) 0.03660(15) Uani 1 1 d . . . . .
N11 N 0.6602(3) 0.8619(7) -0.0849(3) 0.0382(7) Uani 1 1 d . . . . .
H11 H 0.668729 0.971044 -0.120003 0.046 Uiso 1 1 calc R U . . .
C22 C 1.1114(4) 0.8696(7) 0.2073(4) 0.0352(8) Uani 1 1 d . . . . .
H22 H 1.194181 0.888136 0.178078 0.042 Uiso 1 1 calc R U . . .
N21 N 0.9744(4) 0.9507(4) 0.1042(4) 0.0385(8) Uani 1 1 d . . . . .
H21A H 0.967853 0.935682 0.016863 0.046 Uiso 1 1 calc R U . . .
H21B H 0.978734 1.057624 0.121186 0.046 Uiso 1 1 calc R U . . .
O11 O 0.6161(4) 0.7589(4) 0.1357(4) 0.0515(8) Uani 1 1 d . . . . .
C12 C 0.4996(4) 0.8366(7) -0.1072(4) 0.0397(9) Uani 1 1 d . . . . .
H12 H 0.446724 0.941832 -0.127912 0.048 Uiso 1 1 calc R U . . .
N22 N 0.8879(4) 0.8941(4) 0.3285(4) 0.0407(10) Uani 1 1 d . . . . .
C26 C 0.8171(5) 0.9016(5) 0.4141(5) 0.0454(11) Uani 1 1 d . . . . .
H26 H 0.714923 0.880006 0.386905 0.054 Uiso 1 1 calc R U . . .
O12 O 0.3724(4) 0.7146(5) 0.0226(5) 0.0658(11) Uani 1 1 d . . . . .
N23 N 0.9106(5) 0.9434(6) 0.5419(4) 0.0516(10) Uani 1 1 d . . . . .
H23 H 0.887440 0.955128 0.612952 0.062 Uiso 1 1 calc R U . . .
C24 C 1.0382(5) 0.9347(6) 0.4116(5) 0.0423(10) Uani 1 1 d . . . . .
C11 C 0.4939(5) 0.7644(6) 0.0249(5) 0.0443(11) Uani 1 1 d . . . . .
C23 C 1.1561(5) 0.9430(6) 0.3544(5) 0.0487(11) Uani 1 1 d . . . . .
H23A H 1.245669 0.886962 0.419521 0.058 Uiso 1 1 calc R U . . .
H23B H 1.182929 1.056775 0.351437 0.058 Uiso 1 1 calc R U . . .
C25 C 1.0507(5) 0.9654(7) 0.5442(5) 0.0527(12) Uani 1 1 d . . . . .
H25 H 1.137806 0.995604 0.621682 0.063 Uiso 1 1 calc R U . . .
O21 O 0.9491(3) 0.6351(4) 0.1484(4) 0.0460(7) Uani 1 1 d . . . . .
O22 O 1.1943(4) 0.5950(4) 0.2651(4) 0.0553(9) Uani 1 1 d . . . . .
C21 C 1.0841(5) 0.6848(5) 0.2071(5) 0.0392(10) Uani 1 1 d . . . . .
C15 C 0.6910(6) 0.7393(7) -0.1755(6) 0.0563(13) Uani 1 1 d . . . . .
H15A H 0.762624 0.782040 -0.210321 0.068 Uiso 0.6811 1 calc R U P A 1
H15B H 0.731903 0.639789 -0.122876 0.068 Uiso 0.6811 1 calc R U P A 1
H15C H 0.705561 0.793230 -0.252323 0.068 Uiso 0.3189 1 calc R U P B 2
H15D H 0.781565 0.677725 -0.120446 0.068 Uiso 0.3189 1 calc R U P B 2
C13 C 0.4295(6) 0.7243(9) -0.2352(6) 0.0673(16) Uani 1 1 d . . . . .
H13A H 0.405799 0.618520 -0.207160 0.081 Uiso 0.6811 1 calc R U P C 1
H13B H 0.337588 0.771801 -0.304807 0.081 Uiso 0.6811 1 calc R U P C 1
H13C H 0.353959 0.653207 -0.226210 0.081 Uiso 0.3189 1 calc R U P D 2
H13D H 0.383785 0.786656 -0.322026 0.081 Uiso 0.3189 1 calc R U P D 2
C14 C 0.5443(12) 0.7076(16) -0.2932(11) 0.070(3) Uani 0.6811 1 d . . P E 1
H14A H 0.541980 0.598312 -0.330413 0.084 Uiso 0.6811 1 calc R U P E 1
H14B H 0.525884 0.785756 -0.368847 0.084 Uiso 0.6811 1 calc R U P E 1
O2 O 0.0769(4) 0.8014(4) -0.1249(5) 0.0533(9) Uani 1 1 d G . . . .
H2A H 0.169045 0.786753 -0.069640 0.080 Uiso 1 1 d G U . . .
H2B H 0.059466 0.903193 -0.138611 0.080 Uiso 1 1 d G U . . .
O1 O 1.5113(6) 0.6668(9) 0.3605(6) 0.106(2) Uani 1 1 d G . . . .
H1A H 1.427097 0.630049 0.354860 0.159 Uiso 1 1 d G U . . .
H1B H 1.489213 0.720800 0.284555 0.159 Uiso 1 1 d DG U . . .
C14A C 0.560(2) 0.630(2) -0.231(2) 0.052(4) Uani 0.3189 1 d . . P E 2
H14C H 0.576338 0.535306 -0.170969 0.062 Uiso 0.3189 1 calc R U P E 2
H14D H 0.543194 0.593701 -0.325615 0.062 Uiso 0.3189 1 calc R U P E 2

loop_
_atom_site_aniso_label
_atom_site_aniso_U_11
_atom_site_aniso_U_22
_atom_site_aniso_U_33
_atom_site_aniso_U_23
_atom_site_aniso_U_13
_atom_site_aniso_U_12
Cu1 0.0385(2) 0.0377(2) 0.0349(2) -0.0004(3) 0.01647(18) -0.0042(3)
N11 0.0397(15) 0.0367(16) 0.0372(16) 0.002(2) 0.0145(13) 0.000(2)
C22 0.0359(16) 0.034(2) 0.0403(19) -0.002(2) 0.0201(15) -0.005(2)
N21 0.047(2) 0.0314(18) 0.043(2) 0.0017(15) 0.0241(18) -0.0044(15)
O11 0.0435(17) 0.065(2) 0.0439(19) 0.0056(16) 0.0163(15) -0.0141(16)
C12 0.0378(18) 0.035(3) 0.043(2) 0.000(2) 0.0132(16) 0.005(2)
N22 0.0422(17) 0.049(3) 0.0325(18) -0.0019(14) 0.0170(15) -0.0045(16)
C26 0.046(2) 0.052(3) 0.042(2) -0.0007(18) 0.023(2) -0.0005(19)
O12 0.0420(18) 0.070(2) 0.084(3) 0.022(2) 0.0241(19) -0.0053(17)
N23 0.059(2) 0.064(3) 0.038(2) -0.0073(19) 0.026(2) -0.003(2)
C24 0.044(2) 0.042(2) 0.040(3) -0.0046(19) 0.016(2) -0.003(2)
C11 0.043(2) 0.038(2) 0.052(3) 0.002(2) 0.019(2) 0.000(2)
C23 0.045(2) 0.052(3) 0.051(3) -0.007(2) 0.021(2) -0.011(2)
C25 0.047(3) 0.067(3) 0.041(3) -0.009(2) 0.015(2) -0.002(2)
O21 0.0472(18) 0.0301(14) 0.059(2) 0.0022(14) 0.0199(16) -0.0029(13)
O22 0.0507(19) 0.0469(19) 0.077(3) 0.0185(17) 0.0357(19) 0.0104(16)
C21 0.045(2) 0.040(2) 0.043(3) 0.0069(18) 0.029(2) 0.005(2)
C15 0.053(3) 0.068(4) 0.049(3) -0.015(3) 0.022(2) -0.003(3)
C13 0.050(3) 0.086(4) 0.056(3) -0.022(3) 0.011(3) -0.008(3)
C14 0.072(6) 0.084(8) 0.048(6) -0.025(5) 0.018(5) -0.013(6)
O2 0.0475(18) 0.0405(18) 0.068(2) 0.0059(15) 0.0204(17) -0.0003(13)
O1 0.080(3) 0.166(6) 0.075(3) -0.001(4) 0.034(3) -0.037(4)
C14A 0.063(11) 0.034(9) 0.076(14) -0.019(8) 0.045(11) -0.007(8)

loop_
_atom_type_symbol
_atom_type_description
_atom_type_scat_dispersion_real
_atom_type_scat_dispersion_imag
_atom_type_scat_source
C C 0.0033 0.0016 'International Tables Vol C Tables 4.2.6.8 and 6.1.1.4'
H H 0.0000 0.0000 'International Tables Vol C Tables 4.2.6.8 and 6.1.1.4'
Cu Cu 0.3201 1.2651 'International Tables Vol C Tables 4.2.6.8 and 6.1.1.4'
N N 0.0061 0.0033 'International Tables Vol C Tables 4.2.6.8 and 6.1.1.4'
O O 0.0106 0.0060 'International Tables Vol C Tables 4.2.6.8 and 6.1.1.4'

loop_
_exptl_crystal_face_index_h
_exptl_crystal_face_index_k
_exptl_crystal_face_index_l
_exptl_crystal_face_perp_dist
13 -1 -11 0.1095
-13 1 11 0.1095
-1 11 -2 0.1388
1 -11 2 0.1388
-1 -1 14 0.0470
1 1 -14 0.0470
0 -10 -7 0.1393
0 10 7 0.1130

loop_
_geom_angle_atom_site_label_1
_geom_angle_atom_site_label_2
_geom_angle_atom_site_label_3
_geom_angle
_geom_angle_site_symmetry_1
_geom_angle_site_symmetry_3
_geom_angle_publ_flag
N11 Cu1 O21 104.90(16) . . ?
N21 Cu1 N11 95.37(14) . . ?
N21 Cu1 O21 76.13(12) . . ?
O11 Cu1 N11 83.47(14) . . ?
O11 Cu1 N21 178.76(15) . . ?
O11 Cu1 N22 91.09(14) . . ?
O11 Cu1 O21 103.73(13) . . ?
N22 Cu1 N11 164.31(15) . . ?
N22 Cu1 N21 90.14(14) . . ?
N22 Cu1 O21 90.67(13) . . ?
Cu1 N11 H11 108.1 . . ?
C12 N11 Cu1 109.7(2) . . ?
C12 N11 H11 108.1 . . ?
C15 N11 Cu1 116.5(3) . . ?
C15 N11 H11 108.1 . . ?
C15 N11 C12 106.1(4) . . ?
N21 C22 H22 108.4 . . ?
N21 C22 C23 110.4(4) . . ?
N21 C22 C21 109.7(3) . . ?
C23 C22 H22 108.4 . . ?
C23 C22 C21 111.6(4) . . ?
C21 C22 H22 108.4 . . ?
Cu1 N21 H21A 110.0 . . ?
Cu1 N21 H21B 110.0 . . ?
C22 N21 Cu1 108.5(2) . . ?
C22 N21 H21A 110.0 . . ?
C22 N21 H21B 110.0 . . ?
H21A N21 H21B 108.4 . . ?
C11 O11 Cu1 116.6(3) . . ?
N11 C12 H12 109.4 . . ?
N11 C12 C11 109.7(3) . . ?
N11 C12 C13 106.4(4) . . ?
C11 C12 H12 109.4 . . ?
C11 C12 C13 112.6(5) . . ?
C13 C12 H12 109.4 . . ?
C26 N22 Cu1 126.4(3) . . ?
C26 N22 C24 105.8(4) . . ?
C24 N22 Cu1 127.5(3) . . ?
N22 C26 H26 124.6 . . ?
N23 C26 N22 110.8(4) . . ?
N23 C26 H26 124.6 . . ?
C26 N23 H23 125.5 . . ?
C26 N23 C25 109.0(4) . . ?
C25 N23 H23 125.5 . . ?
N22 C24 C23 122.9(4) . . ?
C25 C24 N22 107.9(4) . . ?
C25 C24 C23 129.2(4) . . ?
O11 C11 C12 117.7(4) . . ?
O12 C11 O11 122.4(5) . . ?
O12 C11 C12 119.9(4) . . ?
C22 C23 H23A 108.4 . . ?
C22 C23 H23B 108.4 . . ?
C24 C23 C22 115.4(4) . . ?
C24 C23 H23A 108.4 . . ?
C24 C23 H23B 108.4 . . ?
H23A C23 H23B 107.5 . . ?
N23 C25 H25 126.7 . . ?
C24 C25 N23 106.5(4) . . ?
C24 C25 H25 126.7 . . ?
C21 O21 Cu1 107.9(3) . . ?
O21 C21 C22 117.5(4) . . ?
O22 C21 C22 118.1(4) . . ?
O22 C21 O21 124.3(4) . . ?
N11 C15 H15A 110.6 . . ?
N11 C15 H15B 110.6 . . ?
N11 C15 H15C 110.3 . . ?
N11 C15 H15D 110.3 . . ?
H15A C15 H15B 108.8 . . ?
H15C C15 H15D 108.6 . . ?
C14 C15 N11 105.5(5) . . ?
C14 C15 H15A 110.6 . . ?
C14 C15 H15B 110.6 . . ?
C14A C15 N11 107.1(7) . . ?
C14A C15 H15C 110.3 . . ?
C14A C15 H15D 110.3 . . ?
C12 C13 H13A 110.6 . . ?
C12 C13 H13B 110.6 . . ?
C12 C13 H13C 111.2 . . ?
C12 C13 H13D 111.2 . . ?
H13A C13 H13B 108.7 . . ?
H13C C13 H13D 109.1 . . ?
C14 C13 C12 105.6(5) . . ?
C14 C13 H13A 110.6 . . ?
C14 C13 H13B 110.6 . . ?
C14A C13 C12 102.7(8) . . ?
C14A C13 H13C 111.2 . . ?
C14A C13 H13D 111.2 . . ?
C15 C14 C13 106.4(7) . . ?
C15 C14 H14A 110.5 . . ?
C15 C14 H14B 110.5 . . ?
C13 C14 H14A 110.5 . . ?
C13 C14 H14B 110.5 . . ?
H14A C14 H14B 108.6 . . ?
H2A O2 H2B 109.5 . . ?
H1A O1 H1B 104.5 . . ?
C15 C14A C13 107.0(11) . . ?
C15 C14A H14C 110.3 . . ?
C15 C14A H14D 110.3 . . ?
C13 C14A H14C 110.3 . . ?
C13 C14A H14D 110.3 . . ?
H14C C14A H14D 108.6 . . ?

loop_
_geom_bond_atom_site_label_1
_geom_bond_atom_site_label_2
_geom_bond_distance
_geom_bond_site_symmetry_2
_geom_bond_publ_flag
Cu1 N11 2.005(3) . ?
Cu1 N21 2.000(3) . ?
Cu1 O11 1.949(3) . ?
Cu1 N22 1.978(4) . ?
Cu1 O21 2.285(3) . ?
N11 H11 0.9800 . ?
N11 C12 1.494(5) . ?
N11 C15 1.486(7) . ?
C22 H22 0.9800 . ?
C22 N21 1.479(5) . ?
C22 C23 1.527(6) . ?
C22 C21 1.535(7) . ?
N21 H21A 0.8900 . ?
N21 H21B 0.8900 . ?
O11 C11 1.270(6) . ?
C12 H12 0.9800 . ?
C12 C11 1.514(6) . ?
C12 C13 1.526(7) . ?
N22 C26 1.329(5) . ?
N22 C24 1.396(5) . ?
C26 H26 0.9300 . ?
C26 N23 1.308(6) . ?
O12 C11 1.238(6) . ?
N23 H23 0.8600 . ?
N23 C25 1.361(6) . ?
C24 C23 1.491(6) . ?
C24 C25 1.354(6) . ?
C23 H23A 0.9700 . ?
C23 H23B 0.9700 . ?
C25 H25 0.9300 . ?
O21 C21 1.265(5) . ?
O22 C21 1.232(5) . ?
C15 H15A 0.9700 . ?
C15 H15B 0.9700 . ?
C15 H15C 0.9700 . ?
C15 H15D 0.9700 . ?
C15 C14 1.470(10) . ?
C15 C14A 1.464(18) . ?
C13 H13A 0.9700 . ?
C13 H13B 0.9700 . ?
C13 H13C 0.9700 . ?
C13 H13D 0.9700 . ?
C13 C14 1.474(12) . ?
C13 C14A 1.468(18) . ?
C14 H14A 0.9700 . ?
C14 H14B 0.9700 . ?
O2 H2A 0.8499 . ?
O2 H2B 0.8498 . ?
O1 H1A 0.8500 . ?
O1 H1B 0.8500 . ?
C14A H14C 0.9700 . ?
C14A H14D 0.9700 . ?

loop_
_geom_torsion_atom_site_label_1
_geom_torsion_atom_site_label_2
_geom_torsion_atom_site_label_3
_geom_torsion_atom_site_label_4
_geom_torsion
_geom_torsion_site_symmetry_1
_geom_torsion_site_symmetry_2
_geom_torsion_site_symmetry_3
_geom_torsion_site_symmetry_4
_geom_torsion_publ_flag
Cu1 N11 C12 C11 -16.8(5) . . . . ?
Cu1 N11 C12 C13 -138.9(4) . . . . ?
Cu1 N11 C15 C14 150.0(6) . . . . ?
Cu1 N11 C15 C14A 114.1(10) . . . . ?
Cu1 O11 C11 C12 2.8(6) . . . . ?
Cu1 O11 C11 O12 -176.6(4) . . . . ?
Cu1 N22 C26 N23 -174.7(3) . . . . ?
Cu1 N22 C24 C23 -4.3(6) . . . . ?
Cu1 N22 C24 C25 174.5(3) . . . . ?
Cu1 O21 C21 C22 -16.4(4) . . . . ?
Cu1 O21 C21 O22 162.8(4) . . . . ?
N11 C12 C11 O11 9.9(6) . . . . ?
N11 C12 C11 O12 -170.8(5) . . . . ?
N11 C12 C13 C14 -7.5(8) . . . . ?
N11 C12 C13 C14A 27.8(10) . . . . ?
N11 C15 C14 C13 -32.8(10) . . . . ?
N11 C15 C14A C13 26.7(16) . . . . ?
N21 C22 C23 C24 57.8(5) . . . . ?
N21 C22 C21 O21 -14.9(5) . . . . ?
N21 C22 C21 O22 165.8(4) . . . . ?
C12 N11 C15 C14 27.6(8) . . . . ?
C12 N11 C15 C14A -8.3(11) . . . . ?
C12 C13 C14 C15 24.7(10) . . . . ?
C12 C13 C14A C15 -33.3(15) . . . . ?
N22 C26 N23 C25 0.0(6) . . . . ?
N22 C24 C23 C22 -12.6(7) . . . . ?
N22 C24 C25 N23 0.2(6) . . . . ?
C26 N22 C24 C23 -179.1(4) . . . . ?
C26 N22 C24 C25 -0.2(5) . . . . ?
C26 N23 C25 C24 -0.1(6) . . . . ?
C24 N22 C26 N23 0.2(5) . . . . ?
C11 C12 C13 C14 -127.8(7) . . . . ?
C11 C12 C13 C14A -92.4(9) . . . . ?
C23 C22 N21 Cu1 -80.4(4) . . . . ?
C23 C22 C21 O21 107.7(4) . . . . ?
C23 C22 C21 O22 -71.5(5) . . . . ?
C23 C24 C25 N23 178.9(5) . . . . ?
C25 C24 C23 C22 168.8(5) . . . . ?
C21 C22 N21 Cu1 43.0(3) . . . . ?
C21 C22 C23 C24 -64.5(5) . . . . ?
C15 N11 C12 C11 109.8(4) . . . . ?
C15 N11 C12 C13 -12.2(6) . . . . ?
C13 C12 C11 O11 128.1(5) . . . . ?
C13 C12 C11 O12 -52.5(6) . . . . ?

loop_
_exptl_oxdiff_crystal_face_indexfrac_h
_exptl_oxdiff_crystal_face_indexfrac_k
_exptl_oxdiff_crystal_face_indexfrac_l
_exptl_oxdiff_crystal_face_x
_exptl_oxdiff_crystal_face_y
_exptl_oxdiff_crystal_face_z
12.9802 -1.0249 -10.9581 -0.4125 0.2085 0.9218
-12.9802 1.0249 10.9581 0.4125 -0.2085 -0.9218
-0.9944 11.0049 -1.9925 0.7911 -0.4358 0.3643
0.9944 -11.0049 1.9925 -0.7911 0.4358 -0.3643
-1.0248 -0.9816 13.9988 0.3540 0.8016 -0.5264
1.0248 0.9816 -13.9988 -0.3540 -0.8016 0.5264
0.0156 -10.0152 -7.0121 -0.9916 -0.1949 -0.0905
-0.0156 10.0152 7.0121 0.9916 0.1949 0.0905
